data_4338281
loop_
_publ_author_name
'Lin, Lang'
'Yu, Rongmin'
'Wu, Xiao-Yuan'
'Yang, Wen-Bin'
'Zhang, Jian'
'Guo, Xiang-Guang'
'Lin, Zu-Jin'
'Lu, Can-Zhong'

_publ_section_title
;
 Enantioselective inclusion of alcohols by solvent-controlled assembled
 flexible metal-organic frameworks.
;
_journal_issue 10
_journal_name_full 'Inorganic chemistry'
_journal_page_first 4794
_journal_page_last 4796
_journal_paper_doi 10.1021/ic500436g
_journal_volume 53
_journal_year 2014
_chemical_absolute_configuration ad
_chemical_formula_moiety 'C19 H23 Cu2 N6 O6, C9 H12 O'
_chemical_formula_sum 'C28 H35 Cu2 N6 O7'
_chemical_formula_weight 694.70
_chemical_name_systematic
;
 ?
;
_space_group_crystal_system orthorhombic
_space_group_IT_number 19
_space_group_name_Hall 'P 2ac 2ab'
_space_group_name_H-M_alt 'P 21 21 21'
_symmetry_space_group_name_Hall 'P 2ac 2ab'
_symmetry_space_group_name_H-M 'P 21 21 21'
_atom_sites_solution_hydrogens geom
_audit_creation_method SHELXL-2013
_cell_angle_alpha 90
_cell_angle_beta 90
_cell_angle_gamma 90
_cell_formula_units_Z 4
_cell_length_a 13.504(4)
_cell_length_b 14.375(4)
_cell_length_c 16.193(5)
_cell_measurement_reflns_used 9814
_cell_measurement_temperature 173(2)
_cell_measurement_theta_max 27.4662
_cell_measurement_theta_min 2.4210
_cell_volume 3143.4(16)
_computing_cell_refinement 'CrystalClear (Rigaku Inc., 2007)'
_computing_data_collection 'CrystalClear (Rigaku Inc., 2007)'
_computing_data_reduction 'CrystalClear (Rigaku Inc., 2007)'
_computing_molecular_graphics DIAMOND
_computing_publication_material 'SHELXL-2013 (Sheldrick, 2013)'
_computing_structure_refinement 'SHELXL-2013 (Sheldrick, 2013)'
_computing_structure_solution 'SHELXL-2013 (Sheldrick, 2013)'
_diffrn_ambient_temperature 173(2)
_diffrn_detector_area_resol_mean 28.5714
_diffrn_measured_fraction_theta_full 0.998
_diffrn_measured_fraction_theta_max 0.999
_diffrn_measurement_method CCD_Profile_fitting
_diffrn_radiation_type MoK\a
_diffrn_radiation_wavelength 0.71073
_diffrn_reflns_av_R_equivalents 0.0753
_diffrn_reflns_av_unetI/netI 0.0768
_diffrn_reflns_Laue_measured_fraction_full 0.998
_diffrn_reflns_Laue_measured_fraction_max 0.999
_diffrn_reflns_limit_h_max 17
_diffrn_reflns_limit_h_min -17
_diffrn_reflns_limit_k_max 18
_diffrn_reflns_limit_k_min -18
_diffrn_reflns_limit_l_max 20
_diffrn_reflns_limit_l_min -21
_diffrn_reflns_number 27179
_diffrn_reflns_point_group_measured_fraction_full 0.999
_diffrn_reflns_point_group_measured_fraction_max 0.999
_diffrn_reflns_theta_full 25.242
_diffrn_reflns_theta_max 27.461
_diffrn_reflns_theta_min 2.069
_exptl_absorpt_coefficient_mu 1.406
_exptl_absorpt_correction_T_max 0.932
_exptl_absorpt_correction_T_min 0.904
_exptl_absorpt_correction_type multi-scan
_exptl_crystal_colour green
_exptl_crystal_density_diffrn 1.468
_exptl_crystal_description block
_exptl_crystal_F_000 1436
_exptl_crystal_size_max 0.100
_exptl_crystal_size_mid 0.060
_exptl_crystal_size_min 0.050
_refine_diff_density_max 0.528
_refine_diff_density_min -0.495
_refine_diff_density_rms 0.113
_refine_ls_abs_structure_details
;
 Refined as an inversion twin.
;
_refine_ls_abs_structure_Flack 0.10(4)
_refine_ls_extinction_method none
_refine_ls_goodness_of_fit_ref 1.056
_refine_ls_hydrogen_treatment constr
_refine_ls_matrix_type full
_refine_ls_number_parameters 377
_refine_ls_number_reflns 7162
_refine_ls_number_restraints 19
_refine_ls_restrained_S_all 1.055
_refine_ls_R_factor_all 0.0842
_refine_ls_R_factor_gt 0.0754
_refine_ls_shift/su_max 0.001
_refine_ls_shift/su_mean 0.000
_refine_ls_structure_factor_coef Fsqd
_refine_ls_weighting_details
;
 w=1/[\s^2^(Fo^2^)+(0.1376P)^2^+2.1514P]
 where P=(Fo^2^+2Fc^2^)/3
;
_refine_ls_weighting_scheme calc
_refine_ls_wR_factor_gt 0.2174
_refine_ls_wR_factor_ref 0.2261
_reflns_Friedel_coverage 0.794
_reflns_Friedel_fraction_full 0.999
_reflns_Friedel_fraction_max 0.999
_reflns_number_gt 6564
_reflns_number_total 7162
_reflns_threshold_expression 'I > 2\s(I)'
_cod_data_source_file ic500436g_si_001.cif
_cod_data_source_block D-3-1-PPP
_cod_depositor_comments 'Adding full bibliography for 4338272--4338281.cif.'
_cod_original_cell_volume 3143.4(15)
_cod_database_code 4338281
_shelx_space_group_comment
;
The symmetry employed for this shelxl refinement is uniquely defined
by the following loop, which should always be used as a source of
symmetry information in preference to the above space-group names.
They are only intended as comments.
;
_shelx_estimated_absorpt_t_min 0.872
_shelx_estimated_absorpt_t_max 0.933
_shelxl_version_number 2013-2

loop_
_space_group_symop_operation_xyz
'x, y, z'
'-x+1/2, -y, z+1/2'
'x+1/2, -y+1/2, -z'
'-x, y+1/2, -z+1/2'

loop_
_atom_site_label
_atom_site_type_symbol
_atom_site_fract_x
_atom_site_fract_y
_atom_site_fract_z
_atom_site_U_iso_or_equiv
_atom_site_adp_type
_atom_site_occupancy
_atom_site_site_symmetry_order
_atom_site_calc_flag
_atom_site_refinement_flags_posn
_atom_site_refinement_flags_adp
Cu1 Cu 1.06970(9) 0.04870(8) 0.08517(7) 0.0332(3) Uani 1 1 d . .
Cu2 Cu 0.79916(8) 0.29324(8) 0.16393(7) 0.0326(3) Uani 1 1 d . .
O1 O 0.8893(6) 0.2016(6) 0.2236(4) 0.0450(18) Uani 1 1 d . .
O2 O 0.9924(6) 0.1500(5) 0.0284(4) 0.0409(16) Uani 1 1 d . .
O3 O 1.1216(5) -0.0424(5) 0.1686(4) 0.0380(14) Uani 1 1 d . .
O4 O 0.8722(7) 0.4272(5) 0.1969(5) 0.0498(19) Uani 1 1 d . .
O5 O 0.7152(5) 0.3506(5) 0.0752(4) 0.0391(15) Uani 1 1 d . .
O6 O 1.2175(5) 0.1104(6) 0.0586(5) 0.0467(18) Uani 1 1 d . .
O7 O 0.652(2) -0.1431(12) -0.0909(19) 0.217(12) Uani 1 1 d . U
H7D H 0.6544 -0.1503 -0.1423 0.325 Uiso 1 1 calc R U
N1 N 1.0160(7) 0.1044(6) 0.1828(5) 0.0387(19) Uani 1 1 d . .
N2 N 0.8778(6) 0.2602(6) 0.0704(4) 0.0335(17) Uani 1 1 d . .
N3 N 1.0668(7) -0.0370(6) -0.0107(5) 0.0386(18) Uani 1 1 d . .
N4 N 1.1012(7) -0.0098(7) -0.0852(5) 0.045(2) Uani 1 1 d . .
H4A H 1.1269 0.0453 -0.0952 0.054 Uiso 1 1 calc R U
N5 N 0.7015(6) 0.2967(6) 0.2526(5) 0.0370(17) Uani 1 1 d . .
N6 N 0.7187(7) 0.3361(6) 0.3258(5) 0.0417(19) Uani 1 1 d . .
H6B H 0.7741 0.3648 0.3389 0.050 Uiso 1 1 calc R U
C1 C 1.0985(16) 0.1286(12) 0.3165(9) 0.097(7) Uani 1 1 d . .
H1A H 1.0597 0.1848 0.3278 0.146 Uiso 1 1 calc R U
H1B H 1.1602 0.1458 0.2884 0.146 Uiso 1 1 calc R U
H1C H 1.1141 0.0972 0.3686 0.146 Uiso 1 1 calc R U
C2 C 1.0394(9) 0.0640(7) 0.2619(6) 0.043(3) Uani 1 1 d . .
H2A H 0.9765 0.0469 0.2907 0.052 Uiso 1 1 calc R U
C3 C 1.0990(8) -0.0253(6) 0.2440(6) 0.037(2) Uani 1 1 d . .
C4 C 0.9481(7) 0.1646(6) 0.1705(6) 0.0348(19) Uani 1 1 d . .
C5 C 0.9410(7) 0.1931(6) 0.0812(5) 0.0323(18) Uani 1 1 d . .
C6 C 0.8550(8) 0.3062(8) -0.0076(6) 0.041(2) Uani 1 1 d . .
H6A H 0.8534 0.2599 -0.0536 0.049 Uiso 1 1 calc R U
C7 C 0.9325(10) 0.3808(11) -0.0247(8) 0.064(4) Uani 1 1 d . .
H7A H 0.9977 0.3517 -0.0304 0.096 Uiso 1 1 calc R U
H7B H 0.9338 0.4253 0.0212 0.096 Uiso 1 1 calc R U
H7C H 0.9157 0.4136 -0.0759 0.096 Uiso 1 1 calc R U
C8 C 0.7543(7) 0.3525(7) 0.0020(6) 0.037(2) Uani 1 1 d . .
C9 C 0.9958(11) -0.1788(9) 0.0510(8) 0.061(3) Uani 1 1 d . .
H9A H 0.9957 -0.1401 0.1008 0.091 Uiso 1 1 calc R U
H9B H 1.0365 -0.2342 0.0605 0.091 Uiso 1 1 calc R U
H9C H 0.9278 -0.1977 0.0380 0.091 Uiso 1 1 calc R U
C10 C 1.0375(8) -0.1245(7) -0.0195(7) 0.041(2) Uani 1 1 d . .
C11 C 1.0514(7) -0.1543(7) -0.1019(6) 0.037(2) Uani 1 1 d . .
C12 C 1.0913(7) -0.0771(8) -0.1423(6) 0.040(2) Uani 1 1 d . .
C13 C 1.1241(13) -0.0571(11) -0.2286(7) 0.072(4) Uani 1 1 d . .
H13A H 1.1478 0.0072 -0.2321 0.107 Uiso 1 1 calc R U
H13B H 1.0682 -0.0657 -0.2665 0.107 Uiso 1 1 calc R U
H13C H 1.1777 -0.0997 -0.2437 0.107 Uiso 1 1 calc R U
C14 C 0.6489(13) 0.3657(11) 0.4653(9) 0.074(5) Uani 1 1 d . .
H14A H 0.7117 0.3992 0.4711 0.112 Uiso 1 1 calc R U
H14B H 0.6467 0.3144 0.5051 0.112 Uiso 1 1 calc R U
H14C H 0.5938 0.4084 0.4757 0.112 Uiso 1 1 calc R U
C15 C 0.6405(9) 0.3267(8) 0.3777(7) 0.044(2) Uani 1 1 d . .
C16 C 0.5703(8) 0.2767(6) 0.3363(6) 0.0375(19) Uani 1 1 d . .
C17 C 0.6110(8) 0.2598(8) 0.2574(7) 0.042(2) Uani 1 1 d . .
C18 C 0.5679(11) 0.2108(11) 0.1856(7) 0.069(4) Uani 1 1 d . .
H18A H 0.6150 0.2120 0.1396 0.104 Uiso 1 1 calc R U
H18B H 0.5063 0.2416 0.1690 0.104 Uiso 1 1 calc R U
H18C H 0.5538 0.1461 0.2007 0.104 Uiso 1 1 calc R U
C19 C 0.4667(8) 0.2511(7) 0.3649(7) 0.046(3) Uani 1 1 d . .
H19A H 0.4143 0.2951 0.3619 0.055 Uiso 1 1 calc R U
C20 C 0.8207(12) 0.0159(13) -0.1617(14) 0.204(11) Uani 1 1 d G U
H20A H 0.8731 -0.0273 -0.1540 0.245 Uiso 1 1 calc R U
C21 C 0.8321(14) 0.0896(15) -0.2165(14) 0.208(11) Uani 1 1 d G U
H21A H 0.8923 0.0968 -0.2461 0.249 Uiso 1 1 calc R U
C22 C 0.7553(17) 0.1527(12) -0.2278(12) 0.206(11) Uani 1 1 d G U
H22A H 0.7631 0.2031 -0.2653 0.248 Uiso 1 1 calc R U
C23 C 0.6672(13) 0.1422(12) -0.1845(13) 0.160(13) Uani 1 1 d G .
H23A H 0.6147 0.1853 -0.1923 0.192 Uiso 1 1 calc R U
C24 C 0.6558(11) 0.0684(13) -0.1298(13) 0.160(14) Uani 1 1 d G .
H24A H 0.5956 0.0612 -0.1001 0.192 Uiso 1 1 calc R U
C25 C 0.7326(14) 0.0053(11) -0.1184(12) 0.123(9) Uani 1 1 d G .
C26 C 0.723(2) -0.0831(17) -0.0679(18) 0.133(9) Uani 1 1 d . U
H26A H 0.7872 -0.1169 -0.0757 0.160 Uiso 1 1 calc R U
C27 C 0.715(3) -0.067(2) 0.0209(18) 0.164(14) Uani 1 1 d . .
H27A H 0.6438 -0.0595 0.0340 0.196 Uiso 1 1 calc R U
H27B H 0.7377 -0.1243 0.0493 0.196 Uiso 1 1 calc R U
C28 C 0.763(3) 0.004(3) 0.054(2) 0.23(2) Uani 1 1 d . .
H28A H 0.7505 0.0060 0.1134 0.339 Uiso 1 1 calc R U
H28B H 0.7397 0.0621 0.0285 0.339 Uiso 1 1 calc R U
H28C H 0.8341 -0.0030 0.0438 0.339 Uiso 1 1 calc R U

loop_
_atom_site_aniso_label
_atom_site_aniso_U_11
_atom_site_aniso_U_22
_atom_site_aniso_U_33
_atom_site_aniso_U_23
_atom_site_aniso_U_13
_atom_site_aniso_U_12
Cu1 0.0366(6) 0.0326(5) 0.0305(5) 0.0001(4) 0.0003(5) 0.0091(5)
Cu2 0.0358(6) 0.0318(5) 0.0300(5) 0.0002(4) 0.0035(5) 0.0064(5)
O1 0.056(4) 0.053(4) 0.027(3) 0.006(3) 0.006(3) 0.024(4)
O2 0.048(4) 0.039(4) 0.035(4) -0.001(3) 0.007(3) 0.017(3)
O3 0.045(4) 0.034(3) 0.035(3) -0.003(3) -0.001(3) 0.017(3)
O4 0.064(5) 0.045(4) 0.040(4) -0.011(3) -0.001(4) -0.016(4)
O5 0.034(3) 0.045(4) 0.038(4) 0.009(3) 0.000(3) 0.009(3)
O6 0.041(4) 0.060(5) 0.039(4) 0.004(3) 0.014(3) -0.016(4)
O7 0.28(3) 0.105(13) 0.26(3) 0.007(17) -0.06(2) -0.074(16)
N1 0.050(5) 0.036(4) 0.031(4) 0.006(3) 0.002(3) 0.014(4)
N2 0.039(4) 0.042(4) 0.020(3) 0.000(3) 0.000(3) 0.017(3)
N3 0.038(4) 0.039(4) 0.039(4) -0.002(3) 0.004(4) -0.003(4)
N4 0.057(5) 0.048(5) 0.032(4) -0.012(4) -0.001(4) -0.014(4)
N5 0.038(4) 0.036(4) 0.037(4) -0.008(3) 0.009(3) -0.003(4)
N6 0.045(5) 0.047(5) 0.033(4) -0.009(4) 0.002(4) -0.012(4)
C1 0.162(19) 0.076(10) 0.055(9) -0.020(7) -0.055(11) 0.039(12)
C2 0.063(7) 0.035(5) 0.032(5) 0.008(4) 0.007(4) 0.026(5)
C3 0.046(5) 0.021(4) 0.043(5) 0.002(4) 0.004(4) 0.004(4)
C4 0.042(5) 0.031(4) 0.032(4) 0.004(4) 0.001(4) 0.008(4)
C5 0.034(4) 0.035(4) 0.028(4) 0.006(3) 0.007(4) 0.001(4)
C6 0.046(6) 0.048(5) 0.028(4) -0.002(4) 0.001(4) 0.016(5)
C7 0.050(7) 0.091(10) 0.051(7) 0.022(7) 0.015(6) 0.006(7)
C8 0.035(5) 0.042(5) 0.033(5) -0.007(4) -0.001(4) 0.002(4)
C9 0.086(9) 0.050(6) 0.046(6) 0.003(5) 0.007(6) -0.020(7)
C10 0.044(5) 0.038(5) 0.041(5) 0.004(4) -0.014(4) -0.004(4)
C11 0.030(4) 0.041(5) 0.038(5) -0.005(4) -0.011(4) -0.005(4)
C12 0.034(5) 0.051(6) 0.034(5) -0.004(4) -0.002(4) -0.004(4)
C13 0.106(12) 0.074(9) 0.035(6) -0.014(6) 0.011(7) -0.040(9)
C14 0.092(11) 0.072(9) 0.059(8) -0.024(7) 0.027(8) -0.034(8)
C15 0.054(6) 0.044(5) 0.035(5) -0.005(4) 0.010(5) -0.009(5)
C16 0.040(5) 0.036(4) 0.036(4) 0.006(4) 0.006(4) -0.001(4)
C17 0.045(6) 0.042(5) 0.040(5) -0.003(4) 0.002(4) -0.006(5)
C18 0.072(8) 0.094(10) 0.041(6) -0.008(6) -0.006(6) -0.040(9)
C19 0.041(5) 0.030(5) 0.067(7) 0.023(5) 0.019(5) 0.004(4)
C20 0.178(19) 0.146(17) 0.29(3) 0.100(18) 0.114(19) 0.057(15)
C21 0.182(19) 0.147(17) 0.29(3) 0.102(18) 0.115(19) 0.059(15)
C22 0.179(19) 0.148(17) 0.29(3) 0.100(18) 0.116(19) 0.054(15)
C23 0.14(2) 0.086(15) 0.25(4) 0.04(2) 0.05(2) 0.016(16)
C24 0.078(14) 0.12(2) 0.28(4) 0.03(3) 0.02(2) 0.003(14)
C25 0.122(19) 0.094(14) 0.15(2) 0.035(15) 0.049(17) 0.006(14)
C26 0.16(2) 0.093(15) 0.15(2) -0.017(16) 0.00(2) -0.030(15)
C27 0.17(3) 0.20(3) 0.13(2) -0.03(2) 0.02(2) -0.08(3)
C28 0.23(4) 0.19(4) 0.26(5) -0.01(4) -0.09(4) -0.06(3)

loop_
_atom_type_symbol
_atom_type_description
_atom_type_scat_dispersion_real
_atom_type_scat_dispersion_imag
_atom_type_scat_source
C C 0.0033 0.0016 'International Tables Vol C Tables 4.2.6.8 and 6.1.1.4'
H H 0.0000 0.0000 'International Tables Vol C Tables 4.2.6.8 and 6.1.1.4'
N N 0.0061 0.0033 'International Tables Vol C Tables 4.2.6.8 and 6.1.1.4'
O O 0.0106 0.0060 'International Tables Vol C Tables 4.2.6.8 and 6.1.1.4'
Cu Cu 0.3201 1.2651 'International Tables Vol C Tables 4.2.6.8 and 6.1.1.4'

loop_
_geom_angle_atom_site_label_1
_geom_angle_atom_site_label_2
_geom_angle_atom_site_label_3
_geom_angle
_geom_angle_site_symmetry_1
_geom_angle_site_symmetry_3
N1 Cu1 N3 154.1(4) . .
N1 Cu1 O3 81.4(3) . .
N3 Cu1 O3 97.3(3) . .
N1 Cu1 O2 83.0(3) . .
N3 Cu1 O2 94.7(3) . .
O3 Cu1 O2 163.7(3) . .
N1 Cu1 O6 109.4(4) . .
N3 Cu1 O6 96.5(3) . .
O3 Cu1 O6 94.4(3) . .
O2 Cu1 O6 95.1(3) . .
N2 Cu2 N5 165.1(4) . .
N2 Cu2 O5 81.3(3) . .
N5 Cu2 O5 97.7(3) . .
N2 Cu2 O1 83.3(3) . .
N5 Cu2 O1 94.1(3) . .
O5 Cu2 O1 160.5(3) . .
N2 Cu2 O4 99.2(3) . .
N5 Cu2 O4 95.8(3) . .
O5 Cu2 O4 93.8(3) . .
O1 Cu2 O4 100.4(3) . .
C4 O1 Cu2 108.6(6) . .
C5 O2 Cu1 109.3(6) . .
C3 O3 Cu1 115.6(6) . .
C3 O4 Cu2 143.2(7) 4_755 .
C8 O5 Cu2 115.6(6) . .
C8 O6 Cu1 133.9(7) 3 .
C4 N1 C2 124.7(8) . .
C4 N1 Cu1 115.2(7) . .
C2 N1 Cu1 118.8(6) . .
C5 N2 C6 126.3(8) . .
C5 N2 Cu2 116.3(6) . .
C6 N2 Cu2 117.2(6) . .
C10 N3 N4 106.4(8) . .
C10 N3 Cu1 132.8(7) . .
N4 N3 Cu1 120.8(6) . .
N3 N4 C12 111.8(9) . .
C17 N5 N6 106.0(8) . .
C17 N5 Cu2 130.7(7) . .
N6 N5 Cu2 123.2(7) . .
N5 N6 C15 111.9(8) . .
N1 C2 C1 112.8(10) . .
N1 C2 C3 106.4(8) . .
C1 C2 C3 110.3(11) . .
O4 C3 O3 123.8(9) 4_745 .
O4 C3 C2 118.5(9) 4_745 .
O3 C3 C2 117.6(8) . .
N1 C4 O1 128.2(9) . .
N1 C4 C5 112.3(8) . .
O1 C4 C5 119.4(8) . .
O2 C5 N2 129.3(8) . .
O2 C5 C4 118.8(8) . .
N2 C5 C4 111.9(8) . .
N2 C6 C7 109.4(9) . .
N2 C6 C8 107.4(8) . .
C7 C6 C8 109.0(9) . .
O6 C8 O5 125.2(9) 3_455 .
O6 C8 C6 118.2(9) 3_455 .
O5 C8 C6 116.6(9) . .
N3 C10 C11 110.5(9) . .
N3 C10 C9 121.8(10) . .
C11 C10 C9 127.8(10) . .
C12 C11 C10 104.6(9) . .
C12 C11 C19 128.8(10) . 2_654
C10 C11 C19 126.4(10) . 2_654
N4 C12 C11 106.8(9) . .
N4 C12 C13 118.3(10) . .
C11 C12 C13 134.9(11) . .
N6 C15 C16 106.8(9) . .
N6 C15 C14 118.7(10) . .
C16 C15 C14 134.4(11) . .
C15 C16 C17 105.3(9) . .
C15 C16 C19 128.2(10) . .
C17 C16 C19 126.3(10) . .
N5 C17 C16 109.9(9) . .
N5 C17 C18 120.3(10) . .
C16 C17 C18 129.8(11) . .
C16 C19 C11 118.7(9) . 2_655
C21 C20 C25 120.0 . .
C22 C21 C20 120.0 . .
C21 C22 C23 120.0 . .
C24 C23 C22 120.0 . .
C23 C24 C25 120.0 . .
C24 C25 C20 120.0 . .
C24 C25 C26 123.8(17) . .
C20 C25 C26 115.8(17) . .
O7 C26 C27 109(3) . .
O7 C26 C25 117(3) . .
C27 C26 C25 114(2) . .
C28 C27 C26 119(3) . .

loop_
_geom_bond_atom_site_label_1
_geom_bond_atom_site_label_2
_geom_bond_distance
_geom_bond_site_symmetry_2
Cu1 N1 1.915(8) .
Cu1 N3 1.982(8) .
Cu1 O3 2.008(7) .
Cu1 O2 2.014(7) .
Cu1 O6 2.226(7) .
Cu2 N2 1.910(7) .
Cu2 N5 1.950(8) .
Cu2 O5 2.007(7) .
Cu2 O1 2.037(7) .
Cu2 O4 2.228(7) .
O1 C4 1.287(12) .
O2 C5 1.263(11) .
O3 C3 1.282(12) .
O4 C3 1.238(12) 4_755
O5 C8 1.299(12) .
O6 C8 1.223(13) 3
O7 C26 1.34(3) .
N1 C4 1.277(12) .
N1 C2 1.442(12) .
N2 C5 1.300(11) .
N2 C6 1.458(12) .
N3 C10 1.325(13) .
N3 N4 1.350(12) .
N4 C12 1.345(13) .
N5 C17 1.335(14) .
N5 N6 1.334(11) .
N6 C15 1.357(13) .
C1 C2 1.510(19) .
C2 C3 1.543(13) .
C3 O4 1.238(12) 4_745
C4 C5 1.505(12) .
C6 C7 1.524(18) .
C6 C8 1.521(14) .
C8 O6 1.223(13) 3_455
C9 C10 1.493(15) .
C10 C11 1.414(14) .
C11 C12 1.396(15) .
C11 C19 1.512(12) 2_654
C12 C13 1.494(16) .
C14 C15 1.529(16) .
C15 C16 1.365(15) .
C16 C17 1.412(14) .
C16 C19 1.518(14) .
C17 C18 1.479(15) .
C19 C11 1.512(12) 2_655
C20 C21 1.3900 .
C20 C25 1.3900 .
C21 C22 1.3900 .
C22 C23 1.3900 .
C23 C24 1.3900 .
C24 C25 1.3900 .
C25 C26 1.52(3) .
C26 C27 1.46(4) .
C27 C28 1.32(4) .
